data_4081174
loop_
_publ_author_name
'Li, Junfei'
'Kuai, Wenying'
'Liu, Weiping'
'Zheng, Wenjun'

_publ_section_title
;
 A Sandwich Zwitterionic Ruthenium Complex Bearing a Cyanamido Group
;
_journal_issue 15
_journal_name_full Organometallics
_journal_page_first 4050
_journal_paper_doi 10.1021/om400547r
_journal_volume 32
_journal_year 2013
_chemical_formula_sum 'C19 H24 N2 Ru'
_chemical_formula_weight 381.47
_chemical_name_systematic
; 
 ? 
;
_space_group_IT_number 9
_symmetry_cell_setting monoclinic
_symmetry_space_group_name_Hall 'C -2yc'
_symmetry_space_group_name_H-M 'C 1 c 1'
_atom_sites_solution_hydrogens geom
_atom_sites_solution_primary direct
_atom_sites_solution_secondary difmap
_audit_creation_method SHELXL-97
_cell_angle_alpha 90.00
_cell_angle_beta 99.360(4)
_cell_angle_gamma 90.00
_cell_formula_units_Z 4
_cell_length_a 7.665(2)
_cell_length_b 15.556(4)
_cell_length_c 14.245(4)
_cell_measurement_temperature 296(2)
_cell_volume 1675.9(8)
_computing_structure_refinement 'SHELXL-97 (Sheldrick, 2008)'
_computing_structure_solution 'SHELXS-97 (Sheldrick, 2008)'
_diffrn_ambient_temperature 296(2)
_diffrn_measured_fraction_theta_full 0.999
_diffrn_measured_fraction_theta_max 0.999
_diffrn_radiation_monochromator graphite
_diffrn_radiation_source 'fine-focus sealed tube'
_diffrn_radiation_type MoK\a
_diffrn_radiation_wavelength 0.71073
_diffrn_reflns_av_R_equivalents 0.0250
_diffrn_reflns_av_sigmaI/netI 0.0274
_diffrn_reflns_limit_h_max 9
_diffrn_reflns_limit_h_min -9
_diffrn_reflns_limit_k_max 18
_diffrn_reflns_limit_k_min -18
_diffrn_reflns_limit_l_max 16
_diffrn_reflns_limit_l_min -16
_diffrn_reflns_number 8784
_diffrn_reflns_theta_full 25.05
_diffrn_reflns_theta_max 25.05
_diffrn_reflns_theta_min 2.62
_exptl_absorpt_coefficient_mu 0.934
_exptl_absorpt_correction_T_max 0.8352
_exptl_absorpt_correction_T_min 0.7670
_exptl_absorpt_correction_type multi-scan
_exptl_absorpt_process_details sadabs
_exptl_crystal_colour colorless
_exptl_crystal_density_diffrn 1.512
_exptl_crystal_density_method 'not measured'
_exptl_crystal_description block
_exptl_crystal_F_000 784
_exptl_crystal_size_max 0.30
_exptl_crystal_size_mid 0.20
_exptl_crystal_size_min 0.20
_refine_diff_density_max 0.167
_refine_diff_density_min -0.143
_refine_diff_density_rms 0.035
_refine_ls_abs_structure_details 'Flack H D (1983), Acta Cryst. A39, 876-881'
_refine_ls_abs_structure_Flack 0.00(2)
_refine_ls_extinction_method none
_refine_ls_goodness_of_fit_ref 1.271
_refine_ls_hydrogen_treatment constr
_refine_ls_matrix_type full
_refine_ls_number_parameters 206
_refine_ls_number_reflns 2966
_refine_ls_number_restraints 17
_refine_ls_restrained_S_all 1.276
_refine_ls_R_factor_all 0.0168
_refine_ls_R_factor_gt 0.0161
_refine_ls_shift/su_max 0.002
_refine_ls_shift/su_mean 0.000
_refine_ls_structure_factor_coef Fsqd
_refine_ls_weighting_details 'calc w=1/[\s^2^(Fo^2^)+(0.0000P)^2^+0.0000P] where P=(Fo^2^+2Fc^2^)/3'
_refine_ls_weighting_scheme calc
_refine_ls_wR_factor_gt 0.0359
_refine_ls_wR_factor_ref 0.0362
_reflns_number_gt 2893
_reflns_number_total 2966
_reflns_threshold_expression >2sigma(I)
_cod_data_source_file om400547r_si_002.cif
_cod_data_source_block Ru4
_cod_depositor_comments
;
The following automatic conversions were performed:

'_symmetry_cell_setting' value 'Monoclinic' changed to 'monoclinic'
according to /home/saulius/struct/CIF-dictionaries/cif_core.dic
dictionary named 'cif_core.dic' version 2.4.2 from 2011-04-26.

Automatic conversion script
Id: cif_fix_values 1891 2012-01-12 08:04:46Z andrius 
;
_cod_original_cell_volume 1675.8(8)
_cod_original_sg_symbol_H-M Cc
_cod_database_code 4081174

loop_
_symmetry_equiv_pos_as_xyz
'x, y, z'
'x, -y, z+1/2'
'x+1/2, y+1/2, z'
'x+1/2, -y+1/2, z+1/2'

loop_
_atom_site_label
_atom_site_type_symbol
_atom_site_fract_x
_atom_site_fract_y
_atom_site_fract_z
_atom_site_U_iso_or_equiv
_atom_site_adp_type
_atom_site_occupancy
_atom_site_symmetry_multiplicity
_atom_site_calc_flag
_atom_site_refinement_flags
Ru1 Ru 0.87512(4) 0.382835(9) 0.75742(3) 0.02522(5) Uani 1 1 d .
N1 N 0.4988(3) 0.31066(14) 0.61552(15) 0.0405(5) Uani 1 1 d U
N2 N 0.3900(4) 0.16314(18) 0.6034(2) 0.0706(8) Uani 1 1 d .
C1 C 0.5767(6) 0.3585(3) 0.6908(3) 0.0301(7) Uani 1 1 d U
C2 C 0.6163(3) 0.33153(17) 0.78946(19) 0.0345(6) Uani 1 1 d .
C3 C 0.6928(7) 0.3923(2) 0.8593(4) 0.0386(11) Uani 1 1 d .
H3 H 0.7324 0.3721 0.9245 0.046 Uiso 1 1 calc R
C4 C 0.7371(3) 0.47514(17) 0.83581(19) 0.0405(6) Uani 1 1 d .
H4 H 0.8046 0.5124 0.8841 0.049 Uiso 1 1 calc R
C5 C 0.7116(3) 0.49933(15) 0.73961(19) 0.0359(6) Uani 1 1 d .
H5 H 0.7642 0.5531 0.7218 0.043 Uiso 1 1 calc R
C6 C 0.6392(3) 0.44199(15) 0.66773(18) 0.0315(5) Uani 1 1 d .
C7 C 0.6130(4) 0.46958(17) 0.56526(19) 0.0443(6) Uani 1 1 d .
H7A H 0.4920 0.4862 0.5454 0.067 Uiso 1 1 calc R
H7B H 0.6414 0.4227 0.5266 0.067 Uiso 1 1 calc R
H7C H 0.6890 0.5175 0.5584 0.067 Uiso 1 1 calc R
C8 C 0.5737(4) 0.24303(18) 0.8198(2) 0.0517(7) Uani 1 1 d .
H8A H 0.6276 0.2340 0.8848 0.078 Uiso 1 1 calc R
H8B H 0.6182 0.2015 0.7799 0.078 Uiso 1 1 calc R
H8C H 0.4478 0.2368 0.8143 0.078 Uiso 1 1 calc R
C9 C 0.4446(3) 0.23169(18) 0.6166(2) 0.0431(6) Uani 1 1 d U
C10 C 1.0301(3) 0.28571(16) 0.69869(18) 0.0347(6) Uani 1 1 d .
C11 C 1.0745(6) 0.3671(3) 0.6643(4) 0.0331(10) Uani 1 1 d .
C12 C 1.1454(3) 0.41861(16) 0.7442(2) 0.0380(6) Uani 1 1 d .
C13 C 1.1458(6) 0.3679(3) 0.8280(3) 0.0363(11) Uani 1 1 d .
C14 C 1.0755(3) 0.28590(15) 0.79981(18) 0.0333(6) Uani 1 1 d .
C15 C 0.9529(4) 0.2122(2) 0.6367(2) 0.0626(9) Uani 1 1 d .
H16A H 1.0439 0.1860 0.6074 0.094 Uiso 1 1 calc R
H16B H 0.8610 0.2333 0.5883 0.094 Uiso 1 1 calc R
H16C H 0.9046 0.1704 0.6749 0.094 Uiso 1 1 calc R
C16 C 1.0563(5) 0.3932(2) 0.5625(2) 0.0665(10) Uani 1 1 d .
H17A H 1.0357 0.4540 0.5572 0.100 Uiso 1 1 calc R
H17B H 0.9586 0.3631 0.5262 0.100 Uiso 1 1 calc R
H17C H 1.1630 0.3792 0.5386 0.100 Uiso 1 1 calc R
C17 C 1.2117(4) 0.50878(18) 0.7402(3) 0.0693(10) Uani 1 1 d .
H18A H 1.3312 0.5079 0.7280 0.104 Uiso 1 1 calc R
H18B H 1.2079 0.5369 0.7998 0.104 Uiso 1 1 calc R
H18C H 1.1384 0.5394 0.6901 0.104 Uiso 1 1 calc R
C18 C 1.2188(4) 0.3946(2) 0.9281(2) 0.0661(10) Uani 1 1 d .
H19A H 1.1465 0.3712 0.9709 0.099 Uiso 1 1 calc R
H19B H 1.2191 0.4562 0.9324 0.099 Uiso 1 1 calc R
H19C H 1.3375 0.3735 0.9449 0.099 Uiso 1 1 calc R
C19 C 1.0625(4) 0.21097(18) 0.8643(3) 0.0613(9) Uani 1 1 d .
H20A H 1.1709 0.1789 0.8722 0.092 Uiso 1 1 calc R
H20B H 0.9664 0.1746 0.8370 0.092 Uiso 1 1 calc R
H20C H 1.0419 0.2314 0.9251 0.092 Uiso 1 1 calc R

loop_
_atom_site_aniso_label
_atom_site_aniso_U_11
_atom_site_aniso_U_22
_atom_site_aniso_U_33
_atom_site_aniso_U_23
_atom_site_aniso_U_13
_atom_site_aniso_U_12
Ru1 0.02562(8) 0.02512(8) 0.02468(8) -0.00019(16) 0.00337(5) 0.00185(15)
N1 0.0367(11) 0.0413(11) 0.0410(11) 0.0012(9) -0.0011(9) -0.0079(9)
N2 0.0761(19) 0.0546(17) 0.0789(19) -0.0109(15) 0.0061(15) -0.0238(15)
C1 0.0219(16) 0.0353(15) 0.0341(17) 0.0020(13) 0.0077(12) 0.0031(13)
C2 0.0260(13) 0.0408(15) 0.0391(15) 0.0063(13) 0.0127(11) 0.0028(12)
C3 0.038(2) 0.046(2) 0.033(2) -0.0023(17) 0.0090(17) 0.0058(17)
C4 0.0373(14) 0.0419(16) 0.0421(15) -0.0139(12) 0.0058(12) 0.0051(12)
C5 0.0331(14) 0.0263(13) 0.0492(16) -0.0005(11) 0.0091(12) 0.0054(10)
C6 0.0248(12) 0.0299(13) 0.0397(14) 0.0058(11) 0.0051(10) 0.0054(10)
C7 0.0431(15) 0.0463(16) 0.0414(15) 0.0145(12) 0.0003(12) 0.0012(12)
C8 0.0515(17) 0.0530(18) 0.0523(18) 0.0170(15) 0.0131(14) -0.0037(14)
C9 0.0372(13) 0.0454(13) 0.0459(15) -0.0030(12) 0.0036(11) -0.0065(11)
C10 0.0278(13) 0.0348(14) 0.0418(15) -0.0081(12) 0.0062(11) 0.0068(11)
C11 0.0246(17) 0.044(2) 0.032(2) 0.0042(18) 0.0083(14) 0.0133(15)
C12 0.0255(13) 0.0303(13) 0.0587(17) 0.0042(13) 0.0084(12) 0.0025(11)
C13 0.025(2) 0.046(2) 0.035(2) -0.0024(15) -0.0052(15) 0.0042(14)
C14 0.0280(12) 0.0315(13) 0.0404(15) 0.0049(11) 0.0054(11) 0.0077(10)
C15 0.0492(17) 0.063(2) 0.074(2) -0.0341(17) 0.0062(16) 0.0002(15)
C16 0.055(2) 0.106(3) 0.0427(19) 0.0172(17) 0.0210(15) 0.0167(17)
C17 0.0392(17) 0.0396(17) 0.133(3) 0.0118(19) 0.0257(19) -0.0065(13)
C18 0.0520(19) 0.091(3) 0.0480(19) -0.0208(17) -0.0146(15) 0.0094(17)
C19 0.0556(18) 0.0517(18) 0.078(2) 0.0299(17) 0.0151(17) 0.0141(15)

loop_
_atom_type_symbol
_atom_type_description
_atom_type_scat_dispersion_real
_atom_type_scat_dispersion_imag
_atom_type_scat_source
C C 0.0033 0.0016 'International Tables Vol C Tables 4.2.6.8 and 6.1.1.4'
H H 0.0000 0.0000 'International Tables Vol C Tables 4.2.6.8 and 6.1.1.4'
N N 0.0061 0.0033 'International Tables Vol C Tables 4.2.6.8 and 6.1.1.4'
Ru Ru -1.2594 0.8363 'International Tables Vol C Tables 4.2.6.8 and 6.1.1.4'

loop_
_geom_angle_atom_site_label_1
_geom_angle_atom_site_label_2
_geom_angle_atom_site_label_3
_geom_angle
C13 Ru1 C14 38.18(13)
C13 Ru1 C10 63.98(15)
C14 Ru1 C10 38.37(9)
C13 Ru1 C3 111.6(2)
C14 Ru1 C3 111.34(14)
C10 Ru1 C3 138.98(12)
C13 Ru1 C12 38.40(15)
C14 Ru1 C12 64.02(9)
C10 Ru1 C12 63.76(10)
C3 Ru1 C12 139.56(16)
C13 Ru1 C4 109.81(15)
C14 Ru1 C4 133.81(10)
C10 Ru1 C4 172.18(10)
C3 Ru1 C4 37.00(11)
C12 Ru1 C4 114.84(10)
C13 Ru1 C5 128.92(14)
C14 Ru1 C5 166.51(9)
C10 Ru1 C5 150.20(10)
C3 Ru1 C5 66.72(13)
C12 Ru1 C5 108.16(9)
C4 Ru1 C5 37.31(10)
C13 Ru1 C11 63.89(18)
C14 Ru1 C11 63.85(13)
C10 Ru1 C11 37.92(12)
C3 Ru1 C11 175.0(2)
C12 Ru1 C11 38.03(15)
C4 Ru1 C11 145.26(13)
C5 Ru1 C11 117.58(12)
C13 Ru1 C6 159.11(14)
C14 Ru1 C6 156.42(9)
C10 Ru1 C6 120.57(9)
C3 Ru1 C6 78.81(16)
C12 Ru1 C6 122.47(9)
C4 Ru1 C6 66.99(9)
C5 Ru1 C6 36.91(9)
C11 Ru1 C6 106.17(14)
C13 Ru1 C2 132.57(14)
C14 Ru1 C2 107.72(9)
C10 Ru1 C2 112.73(10)
C3 Ru1 C2 37.55(13)
C12 Ru1 C2 170.83(9)
C4 Ru1 C2 67.37(10)
C5 Ru1 C2 79.10(10)
C11 Ru1 C2 143.69(15)
C6 Ru1 C2 66.70(9)
C13 Ru1 C1 164.16(9)
C14 Ru1 C1 126.64(13)
C10 Ru1 C1 106.76(13)
C3 Ru1 C1 66.05(19)
C12 Ru1 C1 151.36(13)
C4 Ru1 C1 78.10(14)
C5 Ru1 C1 65.69(13)
C11 Ru1 C1 117.61(18)
C6 Ru1 C1 36.42(13)
C2 Ru1 C1 36.58(13)
C9 N1 C1 127.5(3)
N1 C1 C6 115.7(4)
N1 C1 C2 127.0(4)
C6 C1 C2 117.1(4)
N1 C1 Ru1 132.6(3)
C6 C1 Ru1 67.10(19)
C2 C1 Ru1 67.7(2)
C3 C2 C1 118.8(4)
C3 C2 C8 119.5(3)
C1 C2 C8 121.7(3)
C3 C2 Ru1 68.4(2)
C1 C2 Ru1 75.7(2)
C8 C2 Ru1 128.76(18)
C4 C3 C2 122.4(5)
C4 C3 Ru1 72.1(3)
C2 C3 Ru1 74.1(3)
C4 C3 H3 118.5
C2 C3 H3 118.5
Ru1 C3 H3 118.5
C3 C4 C5 119.0(3)
C3 C4 Ru1 70.9(2)
C5 C4 Ru1 71.37(13)
C3 C4 H4 120.1
C5 C4 H4 120.1
Ru1 C4 H4 120.1
C6 C5 C4 121.2(2)
C6 C5 Ru1 73.15(13)
C4 C5 Ru1 71.32(14)
C6 C5 H5 119.0
C4 C5 H5 119.0
Ru1 C5 H5 119.0
C5 C6 C1 120.9(3)
C5 C6 C7 120.1(2)
C1 C6 C7 118.8(3)
C5 C6 Ru1 69.95(13)
C1 C6 Ru1 76.5(2)
C7 C6 Ru1 129.80(17)
C6 C7 H7A 109.5
C6 C7 H7B 109.5
H7A C7 H7B 109.5
C6 C7 H7C 109.5
H7A C7 H7C 109.5
H7B C7 H7C 109.5
C2 C8 H8A 109.5
C2 C8 H8B 109.5
H8A C8 H8B 109.5
C2 C8 H8C 109.5
H8A C8 H8C 109.5
H8B C8 H8C 109.5
N2 C9 N1 170.1(3)
C11 C10 C14 108.3(3)
C11 C10 C15 124.6(3)
C14 C10 C15 127.0(3)
C11 C10 Ru1 71.9(2)
C14 C10 Ru1 70.62(13)
C15 C10 Ru1 124.52(18)
C10 C11 C12 107.9(4)
C10 C11 C16 126.1(4)
C12 C11 C16 126.0(4)
C10 C11 Ru1 70.2(2)
C12 C11 Ru1 70.5(2)
C16 C11 Ru1 126.4(3)
C11 C12 C13 107.8(3)
C11 C12 C17 125.7(3)
C13 C12 C17 126.5(3)
C11 C12 Ru1 71.4(2)
C13 C12 Ru1 70.2(2)
C17 C12 Ru1 125.13(18)
C14 C13 C12 108.2(4)
C14 C13 C18 125.7(4)
C12 C13 C18 126.1(4)
C14 C13 Ru1 71.0(2)
C12 C13 Ru1 71.4(2)
C18 C13 Ru1 126.3(3)
C13 C14 C10 107.9(3)
C13 C14 C19 126.0(3)
C10 C14 C19 126.1(2)
C13 C14 Ru1 70.9(2)
C10 C14 Ru1 71.01(13)
C19 C14 Ru1 126.74(18)
C10 C15 H16A 109.5
C10 C15 H16B 109.5
H16A C15 H16B 109.5
C10 C15 H16C 109.5
H16A C15 H16C 109.5
H16B C15 H16C 109.5
C11 C16 H17A 109.5
C11 C16 H17B 109.5
H17A C16 H17B 109.5
C11 C16 H17C 109.5
H17A C16 H17C 109.5
H17B C16 H17C 109.5
C12 C17 H18A 109.5
C12 C17 H18B 109.5
H18A C17 H18B 109.5
C12 C17 H18C 109.5
H18A C17 H18C 109.5
H18B C17 H18C 109.5
C13 C18 H19A 109.5
C13 C18 H19B 109.5
H19A C18 H19B 109.5
C13 C18 H19C 109.5
H19A C18 H19C 109.5
H19B C18 H19C 109.5
C14 C19 H20A 109.5
C14 C19 H20B 109.5
H20A C19 H20B 109.5
C14 C19 H20C 109.5
H20A C19 H20C 109.5
H20B C19 H20C 109.5

loop_
_geom_bond_atom_site_label_1
_geom_bond_atom_site_label_2
_geom_bond_distance
Ru1 C13 2.165(4)
Ru1 C14 2.167(2)
Ru1 C10 2.172(2)
Ru1 C3 2.178(6)
Ru1 C12 2.182(2)
Ru1 C4 2.194(2)
Ru1 C5 2.194(2)
Ru1 C11 2.195(5)
Ru1 C6 2.236(2)
Ru1 C2 2.253(2)
Ru1 C1 2.360(5)
N1 C9 1.298(3)
N1 C1 1.360(5)
N2 C9 1.149(3)
C1 C6 1.441(5)
C1 C2 1.451(5)
C2 C3 1.428(5)
C2 C8 1.495(4)
C3 C4 1.387(5)
C3 H3 0.9800
C4 C5 1.404(4)
C4 H4 0.9800
C5 C6 1.403(3)
C5 H5 0.9800
C6 C7 1.503(4)
C7 H7A 0.9600
C7 H7B 0.9600
C7 H7C 0.9600
C8 H8A 0.9600
C8 H8B 0.9600
C8 H8C 0.9600
C10 C11 1.419(5)
C10 C14 1.426(3)
C10 C15 1.506(4)
C11 C12 1.426(6)
C11 C16 1.490(6)
C12 C13 1.430(6)
C12 C17 1.496(4)
C13 C14 1.417(5)
C13 C18 1.504(6)
C14 C19 1.497(3)
C15 H16A 0.9600
C15 H16B 0.9600
C15 H16C 0.9600
C16 H17A 0.9600
C16 H17B 0.9600
C16 H17C 0.9600
C17 H18A 0.9600
C17 H18B 0.9600
C17 H18C 0.9600
C18 H19A 0.9600
C18 H19B 0.9600
C18 H19C 0.9600
C19 H20A 0.9600
C19 H20B 0.9600
C19 H20C 0.9600
